data_4003427
loop_
_publ_author_name
'Han, Zhongxia'
'Picone, A. Lorena'
'Slawin, Alexandra M.Z.'
'Seymour, Valerie R.'
'Ashbrook, Sharon E.'
'Zhou, Wuzong'
'Thompson, Stephen P.'
'Parker, Julia E.'
'Wright, Paul A.'

_publ_section_title
;
 Novel Large-Pore Aluminophosphate Molecular Sieve STA-15 Prepared Using
 the Tetrapropylammonium Cation As a Structure Directing Agent
;
_journal_issue 2
_journal_name_full 'Chemistry of Materials'
_journal_page_first 338
_journal_paper_doi 10.1021/cm902528y
_journal_volume 22
_journal_year 2010
_chemical_formula_sum 'C3 Al4 O16 P4'
_chemical_formula_weight 523.84
_space_group_IT_number 45
_space_group_name_Hall 'I 2 -2c'
_space_group_name_H-M_alt 'I b a 2'
_symmetry_cell_setting orthorhombic
_symmetry_space_group_name_H-M 'I b a 2'
_audit_creation_date 2009-10-06T11:34
_audit_creation_method 'from EXP file using GSAS2CIF'
_audit_update_record ' 2009-10-06T11:34  Initial CIF as created by GSAS2CIF'
_cell_angle_alpha 90.0
_cell_angle_beta 90.0
_cell_angle_gamma 90.0
_cell_formula_units_Z 8
_cell_length_a 14.79527(13)
_cell_length_b 27.36341(34)
_cell_length_c 8.34464(6)
_cell_measurement_temperature 100(2)
_cell_volume 3378.32(6)
_computing_structure_refinement GSAS
_diffrn_radiation_polarisn_ratio 0.93
_diffrn_radiation_probe x-ray
_diffrn_radiation_type synchrotron
_diffrn_radiation_wavelength 0.826019
_exptl_absorpt_correction_T_max 1.00000
_exptl_absorpt_correction_T_min 1.00000
_exptl_absorpt_process_details
;   GSAS Absorption/surface roughness correction: function number 0
 No correction is applied.
;
_pd_block_id 2009-10-06T11:34|STA15AP-ZH28||I11
_pd_calc_method 'Rietveld Refinement'
_pd_char_colour colourless
_pd_instr_location ' ?'
_pd_meas_2theta_range_inc 0.003
_pd_meas_2theta_range_max 141.95401
_pd_meas_2theta_range_min 2.832
_pd_meas_number_of_points 46375
_pd_phase_name 'from C:/gsas/MyWork/May-June 2009/LP-77 as prepared/sta-15 as prep'
_pd_proc_2theta_range_inc 0.003
_pd_proc_2theta_range_max 141.95497
_pd_proc_2theta_range_min 2.832974
_pd_proc_info_datetime 2009-10-06T11:34:07
_pd_proc_info_excluded_regions ' ?'
_pd_proc_ls_background_function
;   GSAS Background function number 7 with 36 terms.
 Linear interpolation
      1:    29.8533     2:    31.7230     3:    29.0513     4:    27.3290    
      5:    25.8217     6:    26.1178     7:    28.3520     8:    32.3577    
      9:    37.2810    10:    40.0014    11:    39.5784    12:    39.4197    
     13:    38.9916    14:    33.2874    15:    25.0418    16:    22.5796    
     17:    21.5271    18:    21.0941    19:    22.1552    20:    21.8539    
     21:    22.6769    22:    21.6247    23:    23.1463    24:    22.2390    
     25:    21.3637    26:    22.8797    27:    20.9488    28:    23.2331    
     29:    24.6248    30:    21.5899    31:    22.6414    32:    21.7110    
     33:    20.5483    34:    20.6228    35:    20.7592    36:    17.3162    
;
_pd_proc_ls_peak_cutoff 0.00500
_pd_proc_ls_pref_orient_corr
;   March-Dollase
 AXIS  1 Ratio=   0.93358  h= 0.000  k= 0.000  l= 1.000
 Prefered orientation correction range: Min=   0.90205, Max=   1.22897
;
_pd_proc_ls_profile_function
;
 CW Profile function number 4 with  18 terms
 Pseudovoigt profile coefficients as parameterized in
 P. Thompson, D.E. Cox & J.B. Hastings (1987). J. Appl. Cryst.,20,79-83.
 Asymmetry correction of L.W. Finger, D.E. Cox & A. P. Jephcoat (1994).
 J. Appl. Cryst.,27,892-900.
 Microstrain broadening by P.W. Stephens,  (1999). J. Appl. Cryst.,32,281-289.
 #1(GU)   =   93.547 #2(GV)   =   -7.714 #3(GW)   =    0.087
 #4(GP)   =    0.085 #5(LX)   =    0.601 #6(ptec) =    -0.02
 #7(trns) =     1.65 #8(shft) =   0.0000 #9(sfec) =     0.00
 #10(S/L) =   0.0051 #11(H/L) =   0.0086 #12(eta) =   0.2856
 #13(S400 ) =  0.0E+00 #14(S040 ) =  6.2E-04 #15(S004 ) =  2.3E-04
 #16(S220 ) =  0.0E+00 #17(S202 ) =  0.0E+00 #18(S022 ) =  0.0E+00
 Peak tails are ignored  where the intensity is below 0.0050 times the peak
   Aniso. broadening axis   0.0   0.0   1.0
;
_pd_proc_ls_prof_R_factor 0.0519
_pd_proc_ls_prof_wR_expected 0.0165
_pd_proc_ls_prof_wR_factor 0.0684
_pd_proc_number_of_points 46375
_pd_spec_mounting ' ?'
_refine_ls_goodness_of_fit_all 4.59
_refine_ls_matrix_type full
_refine_ls_number_parameters 87
_refine_ls_number_restraints 84
_refine_ls_R_Fsqd_factor 0.17879
_refine_ls_shift/su_max 0.03
_refine_ls_shift/su_mean 0.01
_reflns_d_resolution_high 1.208
_reflns_d_resolution_low 13.682
_reflns_limit_h_max 12
_reflns_limit_h_min 0
_reflns_limit_k_max 22
_reflns_limit_k_min 0
_reflns_limit_l_max 6
_reflns_limit_l_min 0
_reflns_number_total 564
_cod_data_source_file cm902528y_si_003.cif
_cod_data_source_block STA15AP-ZH28_publ
_cod_depositor_comments
;
The following automatic conversions were performed:

data item '_geom_angle_publ_flag' value 'N' was changed to 'n' in
accordance with the
/home/saulius/struct/COD-crude-data/automatic-downloads/DataCite-retrospective/ACS/depositions/lib/dictionaries/cif_core.dic
dictionary named 'cif_core.dic' version 2.4.2 last updated on
2011-04-26 (66 times).

data item '_geom_bond_publ_flag' value 'N' was changed to 'n' in
accordance with the
/home/saulius/struct/COD-crude-data/automatic-downloads/DataCite-retrospective/ACS/depositions/lib/dictionaries/cif_core.dic
dictionary named 'cif_core.dic' version 2.4.2 last updated on
2011-04-26 (79 times).

Automatic conversion script
Id: cif_fix_values 6909 2019-04-08 15:41:33Z antanas 
;
_cod_original_cell_volume 3378.32(7)
_cod_database_code 4003427
_gsas_exptl_extinct_corr_t_min 1.00000
_gsas_exptl_extinct_corr_t_max 1.00000

loop_
_symmetry_equiv_pos_site_id
_symmetry_equiv_pos_as_xyz
1 +x,+y,+z
2 -x+1/2,+y+1/2,+z
3 +x+1/2,-y+1/2,+z
4 -x,-y,+z
101 +x+1/2,+y+1/2,+z+1/2
102 -x,+y,+z+1/2
103 +x,-y,+z+1/2
104 -x+1/2,-y+1/2,+z+1/2

loop_
_atom_site_type_symbol
_atom_site_label
_atom_site_fract_x
_atom_site_fract_y
_atom_site_fract_z
_atom_site_occupancy
_atom_site_thermal_displace_type
_atom_site_U_iso_or_equiv
_atom_site_symmetry_multiplicity
P P1 0.9023(5) 0.78324(22) 0.1670(8) 1.0 Uiso 0.0378(5) 8
P P2 0.9059(5) 0.66998(22) 0.6631(8) 1.0 Uiso 0.0378(5) 8
P P3 0.7201(4) 0.63889(22) 0.1563(7) 1.0 Uiso 0.0378(5) 8
P P4 0.3978(4) 0.55229(22) 0.1563(9) 1.0 Uiso 0.0378(5) 8
Al Al1 0.9067(5) 0.77968(23) 0.7878(7) 1.0 Uiso 0.0378(5) 8
Al Al2 0.8999(5) 0.67376(23) 0.2838(7) 1.0 Uiso 0.0378(5) 8
Al Al3 0.5931(5) 0.55478(24) 0.2777(8) 1.0 Uiso 0.0378(5) 8
Al Al4 0.2708(6) 0.63361(24) 0.2838(8) 1.0 Uiso 0.0378(5) 8
O O1 0.8853(8) 0.73362(22) 0.2400(11) 1.0 Uiso 0.0378(5) 8
O O2 0.9912(6) 0.80303(30) 0.2293(13) 1.0 Uiso 0.0378(5) 8
O O3 0.8243(7) 0.81536(33) 0.2184(13) 1.0 Uiso 0.0378(5) 8
O O4 0.8998(6) 0.7807(4) 0.9891(7) 1.0 Uiso 0.0378(5) 8
O O5 0.8931(8) 0.72135(22) 0.7218(12) 1.0 Uiso 0.0378(5) 8
O O6 0.8401(5) 0.63490(33) 0.7432(11) 1.0 Uiso 0.0378(5) 8
O O7 0.8973(6) 0.66701(31) 0.4854(7) 1.0 Uiso 0.0378(5) 8
O O8 0.9996(5) 0.65230(31) 0.2078(13) 1.0 Uiso 0.0378(5) 8
O O9 0.8185(5) 0.63735(35) 0.2024(12) 1.0 Uiso 0.0378(5) 8
O O10 0.6775(7) 0.68709(28) 0.2001(13) 1.0 Uiso 0.0378(5) 8
O O11 0.7123(6) 0.6282(4) 0.9824(6) 1.0 Uiso 0.0378(5) 8
O O12 0.6733(7) 0.59720(32) 0.2398(11) 1.0 Uiso 0.0378(5) 8
O O13 0.4859(5) 0.57165(30) 0.2226(13) 1.0 Uiso 0.0378(5) 8
O O14 0.3781(6) 0.50091(24) 0.2077(12) 1.0 Uiso 0.0378(5) 8
O O15 0.3170(6) 0.58383(35) 0.1929(12) 1.0 Uiso 0.0378(5) 8
O O16 0.4091(6) 0.54875(30) 0.9799(8) 1.0 Uiso 0.0378(5) 8
C C1 0.0180(9) 0.52593(27) 0.7884(22) 1.0 Uiso 0.0376(5) 8
C C2 0.1111(10) 0.5250(9) 0.8634(25) 1.0 Uiso 0.0376(5) 8
C C3 0.1527(12) 0.4771(10) 0.8251(28) 1.0 Uiso 0.0376(5) 8

loop_
_atom_type_symbol
_atom_type_number_in_cell
_atom_type_scat_dispersion_real
_atom_type_scat_dispersion_imag
_atom_type_scat_Cromer_Mann_a1
_atom_type_scat_Cromer_Mann_a2
_atom_type_scat_Cromer_Mann_a3
_atom_type_scat_Cromer_Mann_a4
_atom_type_scat_Cromer_Mann_b1
_atom_type_scat_Cromer_Mann_b2
_atom_type_scat_Cromer_Mann_b3
_atom_type_scat_Cromer_Mann_b4
_atom_type_scat_Cromer_Mann_c
_atom_type_scat_source
P 32.0 0.000 0.000 6.43450 1.90670 4.17910 27.1570 1.78000 0.52600 1.49080 68.1645 1.11490 International_Tables_Vol_C
Al 32.0 0.000 0.000 6.42020 3.03870 1.90020 0.74260 1.59360 31.5472 1.96460 85.0886 1.11510 International_Tables_Vol_C
O 128.0 0.000 0.000 3.04850 13.2771 2.28680 5.70110 1.54630 0.32390 0.86700 32.9089 0.25080 International_Tables_Vol_C
C 24.0 0.000 0.000 2.31000 20.8439 1.02000 10.2075 1.58860 0.56870 0.86500 51.6512 0.21560 International_Tables_Vol_C

loop_
_geom_angle_atom_site_label_1
_geom_angle_atom_site_label_2
_geom_angle_atom_site_label_3
_geom_angle
_geom_angle_site_symmetry_1
_geom_angle_site_symmetry_3
_geom_angle_publ_flag
O1 P1 O2 109.1(6) 1_555 1_555 n
O1 P1 O3 106.3(5) 1_555 1_555 n
O1 P1 O4 110.8(6) 1_555 1_554 n
O2 P1 O3 111.0(6) 1_555 1_555 n
O2 P1 O4 112.4(6) 1_555 1_554 n
O3 P1 O4 106.9(6) 1_555 1_554 n
O5 P2 O6 111.5(6) 1_555 1_555 n
O5 P2 O7 111.4(6) 1_555 1_555 n
O5 P2 O8 109.5(5) 1_555 102_645 n
O6 P2 O7 110.3(6) 1_555 1_555 n
O6 P2 O8 106.2(5) 1_555 102_645 n
O7 P2 O8 107.8(6) 1_555 102_645 n
O9 P3 O10 111.6(6) 1_555 1_555 n
O9 P3 O11 108.7(6) 1_555 1_554 n
O9 P3 O12 107.8(5) 1_555 1_555 n
O10 P3 O11 112.1(6) 1_555 1_554 n
O10 P3 O12 111.0(6) 1_555 1_555 n
O11 P3 O12 105.4(6) 1_554 1_555 n
O13 P4 O14 113.02(31) 1_555 1_555 n
O13 P4 O15 114.2(6) 1_555 1_555 n
O13 P4 O16 106.7(6) 1_555 1_554 n
O14 P4 O15 109.0(5) 1_555 1_555 n
O14 P4 O16 104.2(6) 1_555 1_554 n
O15 P4 O16 109.2(6) 1_555 1_554 n
O2 Al1 O4 109.4(5) 102_645 1_555 n
O2 Al1 O5 111.3(5) 102_645 1_555 n
O2 Al1 O10 108.8(5) 102_645 104_665 n
O4 Al1 O5 109.3(5) 1_555 1_555 n
O4 Al1 O10 112.0(5) 1_555 104_665 n
O5 Al1 O10 105.9(4) 1_555 104_665 n
O1 Al2 O7 108.5(5) 1_555 1_555 n
O1 Al2 O8 111.2(5) 1_555 1_555 n
O1 Al2 O9 113.0(5) 1_555 1_555 n
O7 Al2 O8 110.5(5) 1_555 1_555 n
O7 Al2 O9 108.4(5) 1_555 1_555 n
O8 Al2 O9 105.1(4) 1_555 1_555 n
O12 Al3 O13 114.5(5) 1_555 1_555 n
O12 Al3 O14 112.2(5) 1_555 4_665 n
O12 Al3 O16 105.5(5) 1_555 102_544 n
O13 Al3 O14 112.6(5) 1_555 4_665 n
O13 Al3 O16 106.0(5) 1_555 102_544 n
O14 Al3 O16 105.2(5) 4_665 102_544 n
O3 Al4 O6 112.0(5) 3_465 102_544 n
O3 Al4 O11 108.7(5) 3_465 102_544 n
O3 Al4 O15 109.2(6) 3_465 1_555 n
O6 Al4 O11 110.3(5) 102_544 102_544 n
O6 Al4 O15 108.6(5) 102_544 1_555 n
O11 Al4 O15 108.0(6) 102_544 1_555 n
P1 O1 Al2 159.6(7) 1_555 1_555 n
P1 O2 Al1 137.0(6) 1_555 102_644 n
P1 O3 Al4 157.8(8) 1_555 3_565 n
P1 O4 Al1 174.7(7) 1_556 1_555 n
P2 O5 Al1 165.9(8) 1_555 1_555 n
P2 O6 Al4 136.8(7) 1_555 102_545 n
P2 O7 Al2 168.7(7) 1_555 1_555 n
P2 O8 Al2 140.6(6) 102_644 1_555 n
P3 O9 Al2 140.2(7) 1_555 1_555 n
P3 O10 Al1 151.1(7) 1_555 104_664 n
P3 O11 Al4 159.0(7) 1_556 102_545 n
P3 O12 Al3 158.5(7) 1_555 1_555 n
P4 O13 Al3 143.3(6) 1_555 1_555 n
P4 O14 Al3 153.9(6) 1_555 4_665 n
P4 O15 Al4 150.2(7) 1_555 1_555 n
P4 O16 Al3 168.0(7) 1_556 102_545 n
C1 C1 C2 107.7(8) 4_565 1_555 n
C1 C2 C3 107.7(8) 1_555 1_555 n

loop_
_geom_bond_atom_site_label_1
_geom_bond_atom_site_label_2
_geom_bond_distance
_geom_bond_site_symmetry_2
_geom_bond_publ_flag
P1 Al1 3.001(7) 102_754 n
P1 O1 1.509(4) 1_555 n
P1 O2 1.514(4) 1_555 n
P1 O3 1.513(5) 1_555 n
P1 O4 1.487(4) 1_554 n
P2 Al2 3.047(7) 102_755 n
P2 Al4 2.974(10) 102_655 n
P2 O5 1.501(4) 1_555 n
P2 O6 1.522(5) 1_555 n
P2 O7 1.490(4) 1_555 n
P2 O8 1.525(5) 102_755 n
P3 Al2 3.019(8) 1_555 n
P3 O9 1.506(4) 1_555 n
P3 O10 1.507(4) 1_555 n
P3 O11 1.485(4) 1_554 n
P3 O12 1.506(5) 1_555 n
P4 Al3 3.063(6) 1_555 n
P4 O13 1.512(4) 1_555 n
P4 O14 1.498(4) 1_555 n
P4 O15 1.506(4) 1_555 n
P4 O16 1.484(4) 1_554 n
Al1 P1 3.001(7) 102_755 n
Al1 O2 1.712(4) 102_755 n
Al1 O4 1.683(4) 1_555 n
Al1 O5 1.700(4) 1_555 n
Al1 O10 1.707(5) 104_665 n
Al2 P2 3.046(7) 102_754 n
Al2 P3 3.019(8) 1_555 n
Al2 O1 1.692(4) 1_555 n
Al2 O7 1.693(4) 1_555 n
Al2 O8 1.711(5) 1_555 n
Al2 O9 1.704(5) 1_555 n
Al3 P4 3.063(6) 1_555 n
Al3 O12 1.690(4) 1_555 n
Al3 O13 1.714(4) 1_555 n
Al3 O14 1.687(4) 4_665 n
Al3 O16 1.696(4) 102_654 n
Al4 P2 2.974(10) 102_654 n
Al4 O3 1.695(5) 3_465 n
Al4 O6 1.676(9) 102_654 n
Al4 O11 1.683(5) 102_654 n
Al4 O15 1.702(5) 1_555 n
O1 P1 1.509(4) 1_555 n
O1 Al2 1.692(4) 1_555 n
O2 P1 1.514(4) 1_555 n
O2 Al1 1.712(4) 102_754 n
O3 P1 1.513(5) 1_555 n
O3 Al4 1.695(5) 3_565 n
O4 P1 1.487(4) 1_556 n
O4 Al1 1.683(4) 1_555 n
O5 P2 1.501(4) 1_555 n
O5 Al1 1.700(4) 1_555 n
O6 P2 1.522(5) 1_555 n
O6 Al4 1.676(9) 102_655 n
O7 P2 1.490(4) 1_555 n
O7 Al2 1.693(4) 1_555 n
O8 P2 1.525(5) 102_754 n
O8 Al2 1.711(5) 1_555 n
O9 P3 1.506(4) 1_555 n
O9 Al2 1.704(5) 1_555 n
O10 P3 1.507(4) 1_555 n
O10 Al1 1.707(5) 104_664 n
O11 P3 1.485(4) 1_556 n
O11 Al4 1.683(5) 102_655 n
O12 P3 1.506(5) 1_555 n
O12 Al3 1.690(4) 1_555 n
O13 P4 1.512(4) 1_555 n
O13 Al3 1.714(4) 1_555 n
O14 P4 1.498(4) 1_555 n
O14 Al3 1.687(4) 4_665 n
O15 P4 1.506(4) 1_555 n
O15 Al4 1.702(5) 1_555 n
O16 P4 1.484(4) 1_556 n
O16 Al3 1.696(4) 102_655 n
C1 C1 1.516(10) 4_565 n
C1 C2 1.513(10) 1_555 n
C2 C1 1.513(10) 1_555 n
C2 C3 1.481(9) 1_555 n
C3 C2 1.481(9) 1_555 n
